data_4075408
loop_
_publ_author_name
'Wang, Jianhui'
'Smith, Joanna'
'Zheng, Chong'
'Maguire, John A.'
'Hosmane, Narayan S.'

_publ_section_title
;
 Chemistry of C-Trimethylsilyl-Substituted Heterocarboranes. 32. Synthetic
 and Structural Investigations on Half-Sandwich
 Lanthanacarboranes:&#x00A0; Important Synthons in Metallacarborane
 Chemistry
;
_journal_issue 17
_journal_name_full Organometallics
_journal_page_first 4118
_journal_paper_doi 10.1021/om060268k
_journal_volume 25
_journal_year 2006
_chemical_formula_sum 'C20 H46 B4 Cl Ho O3 Si2'
_chemical_formula_weight 634.37
_chemical_name_systematic
; 
 ? 
;
_space_group_IT_number 14
_symmetry_cell_setting monoclinic
_symmetry_space_group_name_Hall '-P 2yn'
_symmetry_space_group_name_H-M 'P 1 21/n 1'
_atom_sites_solution_hydrogens geom
_atom_sites_solution_primary direct
_atom_sites_solution_secondary difmap
_audit_creation_method SHELXL-97
_cell_angle_alpha 90.00
_cell_angle_beta 108.957(3)
_cell_angle_gamma 90.00
_cell_formula_units_Z 4
_cell_length_a 15.878(3)
_cell_length_b 11.338(2)
_cell_length_c 16.909(4)
_cell_measurement_reflns_used 183
_cell_measurement_temperature 213(2)
_cell_measurement_theta_max 14
_cell_measurement_theta_min -14
_cell_volume 2878.9(10)
_computing_cell_refinement 'SMART and SAINT (Bruker, 1999)'
_computing_data_collection 'SMART (Bruker, 1999)'
_computing_data_reduction 'SAINT (Bruker, 1999)'
_computing_molecular_graphics 'SHELXTL (Sheldrick, 1997)'
_computing_publication_material 'SHELXTL (Sheldrick, 1997)'
_computing_structure_refinement 'SHELXTL (Sheldrick, 1997)'
_computing_structure_solution 'SIR97 (Altomare et al., 1999)'
_diffrn_ambient_temperature 213(2)
_diffrn_detector_area_resol_mean 0
_diffrn_measured_fraction_theta_full 0.985
_diffrn_measured_fraction_theta_max 0.985
_diffrn_measurement_device_type 'Siemens SMART CCD  PLATFORM'
_diffrn_measurement_method '\w scans'
_diffrn_radiation_monochromator graphite
_diffrn_radiation_source 'fine-focus sealed tube'
_diffrn_radiation_type MoK\a
_diffrn_radiation_wavelength 0.71073
_diffrn_reflns_av_R_equivalents 0.0325
_diffrn_reflns_av_sigmaI/netI 0.0262
_diffrn_reflns_limit_h_max 18
_diffrn_reflns_limit_h_min -18
_diffrn_reflns_limit_k_max 13
_diffrn_reflns_limit_k_min -13
_diffrn_reflns_limit_l_max 19
_diffrn_reflns_limit_l_min -20
_diffrn_reflns_number 18909
_diffrn_reflns_theta_full 25.00
_diffrn_reflns_theta_max 25.00
_diffrn_reflns_theta_min 1.53
_diffrn_standards_decay_% 0
_diffrn_standards_interval_count 0
_diffrn_standards_interval_time 0
_diffrn_standards_number 0
_exptl_absorpt_coefficient_mu 2.943
_exptl_absorpt_correction_T_max 1.000
_exptl_absorpt_correction_T_min 0.310280
_exptl_absorpt_correction_type multi-scan
_exptl_absorpt_process_details 'SADABS (Sheldrick, 2000)'
_exptl_crystal_colour light-yellow
_exptl_crystal_density_diffrn 1.464
_exptl_crystal_density_method 'not measured'
_exptl_crystal_description rhombic
_exptl_crystal_F_000 1288
_exptl_crystal_size_max 0.40
_exptl_crystal_size_mid 0.40
_exptl_crystal_size_min 0.20
_refine_diff_density_max 2.654
_refine_diff_density_min -1.695
_refine_diff_density_rms 0.163
_refine_ls_extinction_coef 0.00012(14)
_refine_ls_extinction_expression Fc^*^=kFc[1+0.001xFc^2^\l^3^/sin(2\q)]^-1/4^
_refine_ls_extinction_method SHELXL
_refine_ls_goodness_of_fit_ref 1.426
_refine_ls_hydrogen_treatment constr
_refine_ls_matrix_type full
_refine_ls_number_parameters 327
_refine_ls_number_reflns 4997
_refine_ls_number_restraints 0
_refine_ls_restrained_S_all 1.426
_refine_ls_R_factor_all 0.0625
_refine_ls_R_factor_gt 0.0617
_refine_ls_shift/su_max 0.104
_refine_ls_shift/su_mean 0.002
_refine_ls_structure_factor_coef Fsqd
_refine_ls_weighting_details 'calc w=1/[\s^2^(Fo^2^)+(0.0394P)^2^+25.4427P] where P=(Fo^2^+2Fc^2^)/3'
_refine_ls_weighting_scheme calc
_refine_ls_wR_factor_gt 0.1439
_refine_ls_wR_factor_ref 0.1443
_reflns_number_gt 4947
_reflns_number_total 4997
_reflns_threshold_expression >2sigma(I)
_cod_data_source_file om060268ksi20060525_065827.cif
_cod_data_source_block C12_hos235
_cod_original_sg_symbol_H-M 'P 21/n'
_cod_database_code 4075408

loop_
_symmetry_equiv_pos_as_xyz
'x, y, z'
'-x+1/2, y+1/2, -z+1/2'
'-x, -y, -z'
'x-1/2, -y-1/2, z-1/2'

loop_
_atom_site_label
_atom_site_type_symbol
_atom_site_fract_x
_atom_site_fract_y
_atom_site_fract_z
_atom_site_U_iso_or_equiv
_atom_site_adp_type
_atom_site_occupancy
_atom_site_symmetry_multiplicity
_atom_site_calc_flag
_atom_site_refinement_flags
Ho Ho 0.41960(2) 0.13779(3) 0.94649(2) 0.02475(16) Uani 1 1 d .
Cl Cl 0.38061(18) 0.3347(2) 0.99926(16) 0.0432(6) Uani 1 1 d .
Si1 Si 0.83028(17) -0.0978(3) 1.01917(18) 0.0420(7) Uani 1 1 d .
Si2 Si 0.62443(18) -0.1347(3) 0.82418(16) 0.0390(6) Uani 1 1 d .
C1 C 0.7134(5) -0.0499(8) 1.0044(5) 0.0295(19) Uani 1 1 d .
C2 C 0.6349(5) -0.0652(8) 0.9273(5) 0.0282(18) Uani 1 1 d .
B3 B 0.5580(6) 0.0183(8) 0.9282(6) 0.0245(19) Uani 1 1 d .
H3 H 0.5101 0.0120 0.8637 0.06(3) Uiso 1 1 calc R
B4 B 0.5946(6) 0.0954(8) 1.0161(6) 0.026(2) Uani 1 1 d .
H4 H 0.5896 0.1761 1.0514 0.06(4) Uiso 1 1 calc R
B5 B 0.6941(6) 0.0428(9) 1.0638(6) 0.030(2) Uani 1 1 d .
H5 H 0.7414 0.0768 1.1232 0.03(2) Uiso 1 1 calc R
B6 B 0.6688(7) 0.0767(9) 0.9567(6) 0.030(2) Uani 1 1 d .
H6 H 0.6972 0.1454 0.9260 0.05(3) Uiso 1 1 calc R
O11 O 0.4799(4) 0.2779(5) 0.8678(4) 0.0341(14) Uani 1 1 d .
C12 C 0.5347(8) 0.3788(10) 0.9064(7) 0.052(3) Uani 1 1 d .
H12A H 0.5862 0.3533 0.9533 0.09(5) Uiso 1 1 calc R
H12B H 0.5000 0.4353 0.9271 0.04(3) Uiso 1 1 calc R
C13 C 0.5642(8) 0.4335(10) 0.8394(7) 0.052(3) Uani 1 1 d .
H13A H 0.6245 0.4660 0.8626 0.04(3) Uiso 1 1 calc R
H13B H 0.5235 0.4965 0.8107 0.05(3) Uiso 1 1 calc R
C14 C 0.5622(7) 0.3320(10) 0.7805(7) 0.050(3) Uani 1 1 d .
H14A H 0.5542 0.3601 0.7237 0.06(4) Uiso 1 1 calc R
H14B H 0.6167 0.2847 0.8001 0.05(3) Uiso 1 1 calc R
C15 C 0.4833(7) 0.2641(9) 0.7841(6) 0.042(2) Uani 1 1 d .
H15A H 0.4287 0.2948 0.7432 0.10(5) Uiso 1 1 calc R
H15B H 0.4893 0.1806 0.7719 0.011(18) Uiso 1 1 calc R
O21 O 0.3253(4) 0.1283(5) 0.8075(3) 0.0315(13) Uani 1 1 d .
C22 C 0.3134(6) 0.0314(8) 0.7485(5) 0.033(2) Uani 1 1 d .
H22A H 0.3260 -0.0445 0.7777 0.013(19) Uiso 1 1 calc R
H22B H 0.3523 0.0406 0.7143 0.06(3) Uiso 1 1 calc R
C23 C 0.2171(6) 0.0399(10) 0.6958(6) 0.045(2) Uani 1 1 d .
H23A H 0.2071 0.0054 0.6403 0.05(3) Uiso 1 1 calc R
H23B H 0.1788 0.0001 0.7226 0.05(3) Uiso 1 1 calc R
C24 C 0.2008(8) 0.1691(10) 0.6902(7) 0.054(3) Uani 1 1 d .
H24A H 0.1374 0.1865 0.6783 0.09(5) Uiso 1 1 calc R
H24B H 0.2206 0.2044 0.6464 0.10(5) Uiso 1 1 calc R
C25 C 0.2545(7) 0.2142(9) 0.7745(6) 0.047(3) Uani 1 1 d .
H25A H 0.2794 0.2920 0.7699 0.07(4) Uiso 1 1 calc R
H25B H 0.2177 0.2206 0.8109 0.05(3) Uiso 1 1 calc R
O31 O 0.8856(12) 0.3680(17) 1.0904(7) 0.149(7) Uani 1 1 d .
C32 C 0.9471(19) 0.337(4) 1.0620(13) 0.160(12) Uani 1 1 d .
H32A H 0.9693 0.2587 1.0834 0.23(15) Uiso 1 1 calc R
H32B H 0.9967 0.3930 1.0803 0.4(3) Uiso 1 1 calc R
C33 C 0.9115(17) 0.334(3) 0.9695(12) 0.133(9) Uani 1 1 d .
H33A H 0.9505 0.3780 0.9453 0.24(17) Uiso 1 1 calc R
H33B H 0.9060 0.2529 0.9489 0.3(3) Uiso 1 1 calc R
C34 C 0.8273(11) 0.388(2) 0.9488(11) 0.102(6) Uani 1 1 d .
H34A H 0.7838 0.3460 0.9030 0.18(10) Uiso 1 1 calc R
H34B H 0.8304 0.4704 0.9317 0.22(14) Uiso 1 1 calc R
C35 C 0.8025(15) 0.383(3) 1.0257(11) 0.130(9) Uani 1 1 d .
H35A H 0.7731 0.4558 1.0335 0.5(4) Uiso 1 1 calc R
H35B H 0.7628 0.3160 1.0239 1.3(18) Uiso 1 1 calc R
C101 C 0.8469(8) -0.2600(11) 1.0316(9) 0.060(3) Uani 1 1 d .
H10A H 0.8084 -0.2996 0.9823 0.06(3) Uiso 1 1 calc R
H10B H 0.8325 -0.2861 1.0804 0.13(7) Uiso 1 1 calc R
H10C H 0.9085 -0.2790 1.0388 0.11(5) Uiso 1 1 calc R
C102 C 0.8690(7) -0.0430(13) 0.9326(7) 0.061(3) Uani 1 1 d .
H10D H 0.8617 0.0419 0.9278 0.06(4) Uiso 1 1 calc R
H10E H 0.8341 -0.0798 0.8804 0.10(5) Uiso 1 1 calc R
H10F H 0.9314 -0.0628 0.9445 0.12(6) Uiso 1 1 calc R
C103 C 0.9061(7) -0.0298(12) 1.1165(7) 0.059(3) Uani 1 1 d .
H10G H 0.9010 0.0554 1.1123 0.03(3) Uiso 1 1 calc R
H10H H 0.9670 -0.0528 1.1238 0.08(4) Uiso 1 1 calc R
H10I H 0.8898 -0.0566 1.1641 0.07(4) Uiso 1 1 calc R
C201 C 0.7005(8) -0.2587(11) 0.8226(7) 0.056(3) Uani 1 1 d .
H20A H 0.6944 -0.3205 0.8600 0.07(4) Uiso 1 1 calc R
H20B H 0.7615 -0.2305 0.8407 0.11(6) Uiso 1 1 calc R
H20C H 0.6853 -0.2898 0.7662 0.11(6) Uiso 1 1 calc R
C202 C 0.5106(8) -0.1980(12) 0.7822(7) 0.063(4) Uani 1 1 d .
H20D H 0.5033 -0.2589 0.8198 0.12(7) Uiso 1 1 calc R
H20E H 0.5021 -0.2318 0.7275 0.06(3) Uiso 1 1 calc R
H20F H 0.4669 -0.1363 0.7775 0.10(6) Uiso 1 1 calc R
C203 C 0.6370(11) -0.0174(13) 0.7522(7) 0.071(4) Uani 1 1 d .
H20G H 0.6960 0.0170 0.7741 0.08(5) Uiso 1 1 calc R
H20H H 0.5925 0.0433 0.7473 0.11(6) Uiso 1 1 calc R
H20I H 0.6290 -0.0512 0.6975 0.12(6) Uiso 1 1 calc R

loop_
_atom_site_aniso_label
_atom_site_aniso_U_11
_atom_site_aniso_U_22
_atom_site_aniso_U_33
_atom_site_aniso_U_23
_atom_site_aniso_U_13
_atom_site_aniso_U_12
Ho 0.0230(2) 0.0270(2) 0.0205(2) -0.00184(15) 0.00189(15) -0.00118(16)
Cl 0.0559(15) 0.0284(11) 0.0494(14) -0.0046(10) 0.0227(12) 0.0031(10)
Si1 0.0220(12) 0.0615(18) 0.0400(15) -0.0061(13) 0.0066(11) 0.0006(12)
Si2 0.0382(14) 0.0501(16) 0.0275(12) -0.0088(11) 0.0089(11) 0.0033(12)
C1 0.022(4) 0.037(5) 0.027(4) -0.004(4) 0.005(3) -0.001(4)
C2 0.024(4) 0.031(5) 0.028(4) 0.003(3) 0.006(3) -0.002(3)
B3 0.024(5) 0.032(5) 0.018(4) 0.004(4) 0.008(4) -0.002(4)
B4 0.022(4) 0.027(5) 0.025(5) -0.004(4) 0.001(4) 0.002(4)
B5 0.022(5) 0.035(5) 0.026(5) 0.000(4) -0.001(4) -0.008(4)
B6 0.036(5) 0.026(5) 0.027(5) -0.003(4) 0.008(4) -0.005(4)
O11 0.041(4) 0.034(3) 0.026(3) -0.003(3) 0.008(3) -0.009(3)
C12 0.070(8) 0.044(6) 0.040(6) -0.011(5) 0.016(6) -0.023(6)
C13 0.052(6) 0.048(6) 0.050(6) 0.005(5) 0.011(5) -0.019(5)
C14 0.048(6) 0.060(7) 0.042(6) 0.009(5) 0.015(5) 0.000(5)
C15 0.053(6) 0.043(6) 0.029(5) 0.003(4) 0.013(5) -0.008(5)
O21 0.032(3) 0.032(3) 0.021(3) -0.001(2) -0.004(2) 0.003(3)
C22 0.035(5) 0.030(5) 0.024(4) -0.004(3) -0.002(4) 0.002(4)
C23 0.034(5) 0.057(6) 0.032(5) -0.005(5) -0.004(4) -0.009(5)
C24 0.048(6) 0.044(6) 0.050(6) -0.001(5) -0.010(5) 0.010(5)
C25 0.041(6) 0.042(6) 0.044(6) -0.003(4) -0.005(5) 0.015(5)
O31 0.143(13) 0.25(2) 0.051(7) -0.016(9) 0.027(8) 0.035(13)
C32 0.117(19) 0.28(4) 0.070(13) 0.046(18) 0.018(13) 0.07(2)
C33 0.132(19) 0.20(3) 0.074(12) 0.012(14) 0.041(13) 0.062(18)
C34 0.063(10) 0.17(2) 0.069(10) 0.022(12) 0.019(8) 0.021(11)
C35 0.109(15) 0.23(3) 0.062(10) 0.007(13) 0.038(11) 0.009(17)
C101 0.039(6) 0.065(8) 0.068(8) -0.004(6) 0.006(6) 0.017(6)
C102 0.032(6) 0.094(11) 0.055(7) -0.006(7) 0.013(5) -0.009(6)
C103 0.028(5) 0.085(10) 0.053(7) -0.011(6) 0.000(5) -0.006(5)
C201 0.052(7) 0.066(8) 0.050(7) -0.017(6) 0.015(6) 0.011(6)
C202 0.055(7) 0.074(9) 0.044(6) -0.030(6) -0.006(5) 0.003(6)
C203 0.102(12) 0.080(9) 0.038(6) 0.004(6) 0.032(7) 0.011(9)

loop_
_atom_type_symbol
_atom_type_description
_atom_type_scat_dispersion_real
_atom_type_scat_dispersion_imag
_atom_type_scat_source
C C 0.0033 0.0016 'International Tables Vol C Tables 4.2.6.8 and 6.1.1.4'
B B 0.0013 0.0007 'International Tables Vol C Tables 4.2.6.8 and 6.1.1.4'
O O 0.0106 0.0060 'International Tables Vol C Tables 4.2.6.8 and 6.1.1.4'
Si Si 0.0817 0.0704 'International Tables Vol C Tables 4.2.6.8 and 6.1.1.4'
Cl Cl 0.1484 0.1585 'International Tables Vol C Tables 4.2.6.8 and 6.1.1.4'
Ho Ho -0.2175 4.6783 'International Tables Vol C Tables 4.2.6.8 and 6.1.1.4'
H H 0.0000 0.0000 'International Tables Vol C Tables 4.2.6.8 and 6.1.1.4'

loop_
_geom_angle_atom_site_label_1
_geom_angle_atom_site_label_2
_geom_angle_atom_site_label_3
_geom_angle
_geom_angle_site_symmetry_1
_geom_angle_site_symmetry_3
O21 Ho O11 73.8(2) . .
O21 Ho Cl 104.02(16) . .
O11 Ho Cl 78.78(16) . .
O21 Ho C2 121.2(2) . 3_657
O11 Ho C2 156.0(2) . 3_657
Cl Ho C2 79.20(19) . 3_657
O21 Ho B3 98.1(2) . .
O11 Ho B3 77.7(2) . .
Cl Ho B3 141.5(2) . .
C2 Ho B3 115.2(3) 3_657 .
O21 Ho B4 131.6(3) . .
O11 Ho B4 79.8(3) . .
Cl Ho B4 109.7(2) . .
C2 Ho B4 98.7(3) 3_657 .
B3 Ho B4 36.0(3) . .
O21 Ho B3 129.6(3) . 3_657
O11 Ho B3 151.1(2) . 3_657
Cl Ho B3 106.5(2) . 3_657
C2 Ho B3 33.5(3) 3_657 3_657
B3 Ho B3 81.7(3) . 3_657
B4 Ho B3 71.6(3) . 3_657
O21 Ho C1 89.0(2) . 3_657
O11 Ho C1 152.5(2) . 3_657
Cl Ho C1 85.0(2) . 3_657
C2 Ho C1 32.2(2) 3_657 3_657
B3 Ho C1 126.9(3) . 3_657
B4 Ho C1 126.9(3) . 3_657
B3 Ho C1 55.4(3) 3_657 3_657
O21 Ho B5 72.8(3) . 3_657
O11 Ho B5 145.7(2) . 3_657
Cl Ho B5 116.9(2) . 3_657
C2 Ho B5 55.6(3) 3_657 3_657
B3 Ho B5 99.5(3) . 3_657
B4 Ho B5 117.9(3) . 3_657
B3 Ho B5 57.8(3) 3_657 3_657
C1 Ho B5 33.4(3) 3_657 3_657
O21 Ho B4 96.5(2) . 3_657
O11 Ho B4 145.4(3) . 3_657
Cl Ho B4 135.6(2) . 3_657
C2 Ho B4 56.5(3) 3_657 3_657
B3 Ho B4 70.8(3) . 3_657
B4 Ho B4 83.0(3) . 3_657
B3 Ho B4 35.5(3) 3_657 3_657
C1 Ho B4 56.1(3) 3_657 3_657
B5 Ho B4 35.0(3) 3_657 3_657
C101 Si1 C103 106.4(6) . .
C101 Si1 C102 110.3(7) . .
C103 Si1 C102 105.8(6) . .
C101 Si1 C1 113.6(5) . .
C103 Si1 C1 109.1(5) . .
C102 Si1 C1 111.3(5) . .
C203 Si2 C202 109.0(7) . .
C203 Si2 C201 108.9(6) . .
C202 Si2 C201 105.0(6) . .
C203 Si2 C2 108.3(5) . .
C202 Si2 C2 107.4(5) . .
C201 Si2 C2 118.0(5) . .
C2 C1 B5 111.1(7) . .
C2 C1 B6 65.1(6) . .
B5 C1 B6 65.9(6) . .
C2 C1 Si1 126.4(6) . .
B5 C1 Si1 120.4(6) . .
B6 C1 Si1 123.7(6) . .
C2 C1 Ho 73.2(5) . 3_657
B5 C1 Ho 73.3(5) . 3_657
B6 C1 Ho 102.3(5) . 3_657
Si1 C1 Ho 133.9(4) . 3_657
C1 C2 B3 111.0(7) . .
C1 C2 B6 62.9(6) . .
B3 C2 B6 66.4(6) . .
C1 C2 Si2 131.2(6) . .
B3 C2 Si2 115.7(6) . .
B6 C2 Si2 126.1(6) . .
C1 C2 Ho 74.6(5) . 3_657
B3 C2 Ho 73.8(5) . 3_657
B6 C2 Ho 102.0(5) . 3_657
Si2 C2 Ho 131.2(4) . 3_657
C2 B3 B4 106.4(7) . .
C2 B3 B6 61.3(5) . .
B4 B3 B6 62.4(6) . .
C2 B3 Ho 170.8(6) . .
B4 B3 Ho 72.1(5) . .
B6 B3 Ho 123.4(6) . .
C2 B3 Ho 72.7(5) . 3_657
B4 B3 Ho 73.9(5) . 3_657
B6 B3 Ho 99.4(5) . 3_657
Ho B3 Ho 98.3(3) . 3_657
B5 B4 B3 104.5(7) . .
B5 B4 B6 61.8(6) . .
B3 B4 B6 62.5(5) . .
B5 B4 Ho 167.9(6) . .
B3 B4 Ho 71.9(4) . .
B6 B4 Ho 123.4(5) . .
B5 B4 Ho 71.0(5) . 3_657
B3 B4 Ho 70.6(5) . 3_657
B6 B4 Ho 97.6(5) . 3_657
Ho B4 Ho 97.0(3) . 3_657
C1 B5 B4 106.9(7) . .
C1 B5 B6 60.7(6) . .
B4 B5 B6 63.5(6) . .
C1 B5 Ho 73.3(5) . 3_657
B4 B5 Ho 74.1(5) . 3_657
B6 B5 Ho 100.0(5) . 3_657
C1 B6 C2 52.0(5) . .
C1 B6 B5 53.4(5) . .
C2 B6 B5 92.2(6) . .
C1 B6 B4 94.8(7) . .
C2 B6 B4 94.1(6) . .
B5 B6 B4 54.8(5) . .
C1 B6 B3 92.1(6) . .
C2 B6 B3 52.3(5) . .
B5 B6 B3 94.2(6) . .
B4 B6 B3 55.1(5) . .
C15 O11 C12 108.5(7) . .
C15 O11 Ho 127.3(5) . .
C12 O11 Ho 123.1(5) . .
O11 C12 C13 106.0(8) . .
C12 C13 C14 103.8(9) . .
C15 C14 C13 101.8(9) . .
O11 C15 C14 106.5(8) . .
C22 O21 C25 109.3(6) . .
C22 O21 Ho 128.4(5) . .
C25 O21 Ho 121.1(5) . .
O21 C22 C23 103.9(7) . .
C24 C23 C22 103.0(8) . .
C23 C24 C25 104.1(8) . .
O21 C25 C24 105.5(8) . .
C32 O31 C35 112.1(16) . .
O31 C32 C33 109(2) . .
C34 C33 C32 105.1(18) . .
C33 C34 C35 105.4(18) . .
O31 C35 C34 103.7(16) . .

loop_
_geom_bond_atom_site_label_1
_geom_bond_atom_site_label_2
_geom_bond_distance
_geom_bond_site_symmetry_2
Ho O21 2.343(5) .
Ho O11 2.457(6) .
Ho Cl 2.554(2) .
Ho C2 2.679(8) 3_657
Ho B3 2.683(9) .
Ho B4 2.686(9) .
Ho B3 2.694(9) 3_657
Ho C1 2.698(9) 3_657
Ho B5 2.698(10) 3_657
Ho B4 2.745(10) 3_657
Si1 C101 1.860(13) .
Si1 C103 1.861(11) .
Si1 C102 1.869(12) .
Si1 C1 1.871(9) .
Si2 C203 1.857(13) .
Si2 C202 1.858(12) .
Si2 C201 1.860(11) .
Si2 C2 1.871(9) .
C1 C2 1.492(11) .
C1 B5 1.552(13) .
C1 B6 1.685(13) .
C1 Ho 2.698(9) 3_657
C2 B3 1.549(13) .
C2 B6 1.718(13) .
C2 Ho 2.679(8) 3_657
B3 B4 1.659(13) .
B3 B6 1.794(13) .
B3 Ho 2.694(9) 3_657
B4 B5 1.635(13) .
B4 B6 1.791(14) .
B4 Ho 2.745(10) 3_657
B5 B6 1.764(14) .
B5 Ho 2.698(9) 3_657
O11 C15 1.441(11) .
O11 C12 1.457(11) .
C12 C13 1.494(15) .
C13 C14 1.515(16) .
C14 C15 1.490(14) .
O21 C22 1.455(10) .
O21 C25 1.455(11) .
C22 C23 1.501(12) .
C23 C24 1.486(15) .
C24 C25 1.494(14) .
O31 C32 1.27(2) .
O31 C35 1.42(2) .
C32 C33 1.48(3) .
C33 C34 1.41(2) .
C34 C35 1.48(2) .
